data_1548644
loop_
_publ_author_name
'Long Jiang'
'Ping Ju'
'Xian-Rui Meng'
'Xiao-Jun Kuang'
'Tong-Bu Lu'

_publ_section_title
;
 Constructions of two polycatenanes and one polypseudo-rotaxane by
 discrete tetrahedral cages and stool-like building units
;
_journal_name_full 'Scientific Reports'
_journal_page_first 668
_journal_paper_doi 10.1038/srep00668
_journal_volume 2
_journal_year 2012
_chemical_formula_moiety '(C138 H193 N28 O24 Ni6), (ClO4), 31(H2O)'
_chemical_formula_sum 'C138 H255 Cl N28 Ni6 O59'
_chemical_formula_weight 3638.41
_space_group_IT_number 227
_symmetry_cell_setting cubic
_symmetry_space_group_name_Hall '-F 4vw 2vw 3'
_symmetry_space_group_name_H-M 'F d -3 m :2'
_atom_sites_solution_hydrogens geom
_atom_sites_solution_primary direct
_atom_sites_solution_secondary difmap
_cell_angle_alpha 90.00
_cell_angle_beta 90.00
_cell_angle_gamma 90.00
_cell_formula_units_Z 8
_cell_length_a 32.8793(2)
_cell_length_b 32.8793(2)
_cell_length_c 32.8793(2)
_cell_measurement_reflns_used 8066
_cell_measurement_temperature 150(2)
_cell_measurement_theta_max 62.8686
_cell_measurement_theta_min 2.3248
_cell_volume 35544.1(4)
_computing_cell_refinement 'Bruker FRAMBO'
_computing_data_collection 'Bruker FRAMBO'
_computing_data_reduction 'Bruker SAINT'
_computing_molecular_graphics 'Bruker SHELXTL'
_computing_publication_material 'Bruker SHELXTL'
_computing_structure_refinement 'SHELXL-97 (Sheldrick, 1997)'
_computing_structure_solution 'SHELXS-97 (Sheldrick, 1990)'
_diffrn_ambient_temperature 150(2)
_diffrn_detector_area_resol_mean 8.2417
_diffrn_measured_fraction_theta_full 0.968
_diffrn_measured_fraction_theta_max 0.968
_diffrn_measurement_device_type 'Xcalibur, Onyx, Nova'
_diffrn_measurement_method 'phi and omega scans'
_diffrn_radiation_monochromator mirror
_diffrn_radiation_source 'Nova (Cu) X-ray Source'
_diffrn_radiation_type CuK\a
_diffrn_radiation_wavelength 1.54178
_diffrn_reflns_av_R_equivalents 0.0983
_diffrn_reflns_av_sigmaI/netI 0.0256
_diffrn_reflns_limit_h_max 34
_diffrn_reflns_limit_h_min -34
_diffrn_reflns_limit_k_max 30
_diffrn_reflns_limit_k_min -34
_diffrn_reflns_limit_l_max 30
_diffrn_reflns_limit_l_min -34
_diffrn_reflns_number 23568
_diffrn_reflns_theta_full 54.98
_diffrn_reflns_theta_max 54.98
_diffrn_reflns_theta_min 2.33
_diffrn_standards_decay_% 0
_diffrn_standards_interval_count 0
_diffrn_standards_interval_time 0
_diffrn_standards_number 0
_exptl_absorpt_coefficient_mu 1.579
_exptl_absorpt_correction_T_max 0.7751
_exptl_absorpt_correction_T_min 0.6662
_exptl_absorpt_correction_type multi-scan
_exptl_absorpt_process_details
;
CrysAlisPro, Oxford Diffraction Ltd.,
Version 1.171.33.66 (release 28-04-2010 CrysAlis171 .NET)
(compiled Apr 28 2010,14:27:37)
Empirical absorption correction using spherical harmonics,
 implemented in SCALE3 ABSPACK scaling algorithm.
;
_exptl_crystal_colour block
_exptl_crystal_density_diffrn 1.360
_exptl_crystal_density_method 'not measured'
_exptl_crystal_description pink
_exptl_crystal_F_000 15488
_exptl_crystal_size_max 0.28
_exptl_crystal_size_mid 0.23
_exptl_crystal_size_min 0.17
_refine_diff_density_max 0.968
_refine_diff_density_min -0.644
_refine_diff_density_rms 0.187
_refine_ls_extinction_method none
_refine_ls_goodness_of_fit_ref 0.985
_refine_ls_hydrogen_treatment constr
_refine_ls_matrix_type full
_refine_ls_number_parameters 157
_refine_ls_number_reflns 1076
_refine_ls_number_restraints 298
_refine_ls_restrained_S_all 0.927
_refine_ls_R_factor_all 0.3382
_refine_ls_R_factor_gt 0.2969
_refine_ls_shift/su_max 0.001
_refine_ls_shift/su_mean 0.000
_refine_ls_structure_factor_coef Fsqd
_refine_ls_weighting_details 'calc w=1/[\s^2^(Fo^2^)+(0.0007P)^2^+8000.0000P] where P=(Fo^2^+2Fc^2^)/3'
_refine_ls_weighting_scheme calc
_refine_ls_wR_factor_gt 0.5090
_refine_ls_wR_factor_ref 0.5163
_reflns_number_gt 589
_reflns_number_total 1076
_reflns_threshold_expression >2sigma(I)
_cod_data_source_file Sci-Rep-2012-2-668-3.cif
_cod_data_source_block 3
_cod_depositor_comments
;
The following automatic conversions were performed:

'_symmetry_cell_setting' value 'Cubic' changed to 'cubic' according
to the built-in table from CIF Core dictionary named 'cif_core.dic'
version 2.4.1 from 2010-06-29.

Automatic conversion script
Id: cif_fix_values 5376 2017-05-30 11:51:03Z andrius 
;
_cod_original_sg_symbol_H-M Fd-3m
_cod_original_formula_sum 'C138 H255 N28 O59 Cl Ni6'
_cod_database_code 1548644

loop_
_symmetry_equiv_pos_as_xyz
'x, y, z'
'-x+3/4, -y+1/4, z+1/2'
'-x+1/4, y+1/2, -z+3/4'
'x+1/2, -y+3/4, -z+1/4'
'z, x, y'
'z+1/2, -x+3/4, -y+1/4'
'-z+3/4, -x+1/4, y+1/2'
'-z+1/4, x+1/2, -y+3/4'
'y, z, x'
'-y+1/4, z+1/2, -x+3/4'
'y+1/2, -z+3/4, -x+1/4'
'-y+3/4, -z+1/4, x+1/2'
'y+3/4, x+1/4, -z+1/2'
'-y, -x, -z'
'y+1/4, -x+1/2, z+3/4'
'-y+1/2, x+3/4, z+1/4'
'x+3/4, z+1/4, -y+1/2'
'-x+1/2, z+3/4, y+1/4'
'-x, -z, -y'
'x+1/4, -z+1/2, y+3/4'
'z+3/4, y+1/4, -x+1/2'
'z+1/4, -y+1/2, x+3/4'
'-z+1/2, y+3/4, x+1/4'
'-z, -y, -x'
'x, y+1/2, z+1/2'
'-x+3/4, -y+3/4, z+1'
'-x+1/4, y+1, -z+5/4'
'x+1/2, -y+5/4, -z+3/4'
'z, x+1/2, y+1/2'
'z+1/2, -x+5/4, -y+3/4'
'-z+3/4, -x+3/4, y+1'
'-z+1/4, x+1, -y+5/4'
'y, z+1/2, x+1/2'
'-y+1/4, z+1, -x+5/4'
'y+1/2, -z+5/4, -x+3/4'
'-y+3/4, -z+3/4, x+1'
'y+3/4, x+3/4, -z+1'
'-y, -x+1/2, -z+1/2'
'y+1/4, -x+1, z+5/4'
'-y+1/2, x+5/4, z+3/4'
'x+3/4, z+3/4, -y+1'
'-x+1/2, z+5/4, y+3/4'
'-x, -z+1/2, -y+1/2'
'x+1/4, -z+1, y+5/4'
'z+3/4, y+3/4, -x+1'
'z+1/4, -y+1, x+5/4'
'-z+1/2, y+5/4, x+3/4'
'-z, -y+1/2, -x+1/2'
'x+1/2, y, z+1/2'
'-x+5/4, -y+1/4, z+1'
'-x+3/4, y+1/2, -z+5/4'
'x+1, -y+3/4, -z+3/4'
'z+1/2, x, y+1/2'
'z+1, -x+3/4, -y+3/4'
'-z+5/4, -x+1/4, y+1'
'-z+3/4, x+1/2, -y+5/4'
'y+1/2, z, x+1/2'
'-y+3/4, z+1/2, -x+5/4'
'y+1, -z+3/4, -x+3/4'
'-y+5/4, -z+1/4, x+1'
'y+5/4, x+1/4, -z+1'
'-y+1/2, -x, -z+1/2'
'y+3/4, -x+1/2, z+5/4'
'-y+1, x+3/4, z+3/4'
'x+5/4, z+1/4, -y+1'
'-x+1, z+3/4, y+3/4'
'-x+1/2, -z, -y+1/2'
'x+3/4, -z+1/2, y+5/4'
'z+5/4, y+1/4, -x+1'
'z+3/4, -y+1/2, x+5/4'
'-z+1, y+3/4, x+3/4'
'-z+1/2, -y, -x+1/2'
'x+1/2, y+1/2, z'
'-x+5/4, -y+3/4, z+1/2'
'-x+3/4, y+1, -z+3/4'
'x+1, -y+5/4, -z+1/4'
'z+1/2, x+1/2, y'
'z+1, -x+5/4, -y+1/4'
'-z+5/4, -x+3/4, y+1/2'
'-z+3/4, x+1, -y+3/4'
'y+1/2, z+1/2, x'
'-y+3/4, z+1, -x+3/4'
'y+1, -z+5/4, -x+1/4'
'-y+5/4, -z+3/4, x+1/2'
'y+5/4, x+3/4, -z+1/2'
'-y+1/2, -x+1/2, -z'
'y+3/4, -x+1, z+3/4'
'-y+1, x+5/4, z+1/4'
'x+5/4, z+3/4, -y+1/2'
'-x+1, z+5/4, y+1/4'
'-x+1/2, -z+1/2, -y'
'x+3/4, -z+1, y+3/4'
'z+5/4, y+3/4, -x+1/2'
'z+3/4, -y+1, x+3/4'
'-z+1, y+5/4, x+1/4'
'-z+1/2, -y+1/2, -x'
'-x, -y, -z'
'x-3/4, y-1/4, -z-1/2'
'x-1/4, -y-1/2, z-3/4'
'-x-1/2, y-3/4, z-1/4'
'-z, -x, -y'
'-z-1/2, x-3/4, y-1/4'
'z-3/4, x-1/4, -y-1/2'
'z-1/4, -x-1/2, y-3/4'
'-y, -z, -x'
'y-1/4, -z-1/2, x-3/4'
'-y-1/2, z-3/4, x-1/4'
'y-3/4, z-1/4, -x-1/2'
'-y-3/4, -x-1/4, z-1/2'
'y, x, z'
'-y-1/4, x-1/2, -z-3/4'
'y-1/2, -x-3/4, -z-1/4'
'-x-3/4, -z-1/4, y-1/2'
'x-1/2, -z-3/4, -y-1/4'
'x, z, y'
'-x-1/4, z-1/2, -y-3/4'
'-z-3/4, -y-1/4, x-1/2'
'-z-1/4, y-1/2, -x-3/4'
'z-1/2, -y-3/4, -x-1/4'
'z, y, x'
'-x, -y+1/2, -z+1/2'
'x-3/4, y+1/4, -z'
'x-1/4, -y, z-1/4'
'-x-1/2, y-1/4, z+1/4'
'-z, -x+1/2, -y+1/2'
'-z-1/2, x-1/4, y+1/4'
'z-3/4, x+1/4, -y'
'z-1/4, -x, y-1/4'
'-y, -z+1/2, -x+1/2'
'y-1/4, -z, x-1/4'
'-y-1/2, z-1/4, x+1/4'
'y-3/4, z+1/4, -x'
'-y-3/4, -x+1/4, z'
'y, x+1/2, z+1/2'
'-y-1/4, x, -z-1/4'
'y-1/2, -x-1/4, -z+1/4'
'-x-3/4, -z+1/4, y'
'x-1/2, -z-1/4, -y+1/4'
'x, z+1/2, y+1/2'
'-x-1/4, z, -y-1/4'
'-z-3/4, -y+1/4, x'
'-z-1/4, y, -x-1/4'
'z-1/2, -y-1/4, -x+1/4'
'z, y+1/2, x+1/2'
'-x+1/2, -y, -z+1/2'
'x-1/4, y-1/4, -z'
'x+1/4, -y-1/2, z-1/4'
'-x, y-3/4, z+1/4'
'-z+1/2, -x, -y+1/2'
'-z, x-3/4, y+1/4'
'z-1/4, x-1/4, -y'
'z+1/4, -x-1/2, y-1/4'
'-y+1/2, -z, -x+1/2'
'y+1/4, -z-1/2, x-1/4'
'-y, z-3/4, x+1/4'
'y-1/4, z-1/4, -x'
'-y-1/4, -x-1/4, z'
'y+1/2, x, z+1/2'
'-y+1/4, x-1/2, -z-1/4'
'y, -x-3/4, -z+1/4'
'-x-1/4, -z-1/4, y'
'x, -z-3/4, -y+1/4'
'x+1/2, z, y+1/2'
'-x+1/4, z-1/2, -y-1/4'
'-z-1/4, -y-1/4, x'
'-z+1/4, y-1/2, -x-1/4'
'z, -y-3/4, -x+1/4'
'z+1/2, y, x+1/2'
'-x+1/2, -y+1/2, -z'
'x-1/4, y+1/4, -z-1/2'
'x+1/4, -y, z-3/4'
'-x, y-1/4, z-1/4'
'-z+1/2, -x+1/2, -y'
'-z, x-1/4, y-1/4'
'z-1/4, x+1/4, -y-1/2'
'z+1/4, -x, y-3/4'
'-y+1/2, -z+1/2, -x'
'y+1/4, -z, x-3/4'
'-y, z-1/4, x-1/4'
'y-1/4, z+1/4, -x-1/2'
'-y-1/4, -x+1/4, z-1/2'
'y+1/2, x+1/2, z'
'-y+1/4, x, -z-3/4'
'y, -x-1/4, -z-1/4'
'-x-1/4, -z+1/4, y-1/2'
'x, -z-1/4, -y-1/4'
'x+1/2, z+1/2, y'
'-x+1/4, z, -y-3/4'
'-z-1/4, -y+1/4, x-1/2'
'-z+1/4, y, -x-3/4'
'z, -y-1/4, -x-1/4'
'z+1/2, y+1/2, x'

loop_
_atom_site_label
_atom_site_type_symbol
_atom_site_fract_x
_atom_site_fract_y
_atom_site_fract_z
_atom_site_U_iso_or_equiv
_atom_site_adp_type
_atom_site_occupancy
_atom_site_symmetry_multiplicity
_atom_site_calc_flag
_atom_site_refinement_flags
_atom_site_disorder_assembly
_atom_site_disorder_group
Cl1 Cl 0.1250 0.1250 0.6250 0.20(2) Uani 1 24 d SD . .
Ni1 Ni 0.1250 0.4057(3) 0.6250 0.196(6) Uani 1 4 d SD . .
O1 O 0.0808(5) 0.3904(8) 0.6692(5) 0.067(6) Uani 0.33 2 d SPDU . .
O2 O 0.0590(6) 0.4508(8) 0.6910(6) 0.215(6) Uani 1 2 d SDU . .
O3 O 0.10007(17) 0.10007(17) 0.64993(17) 0.24(3) Uani 1 6 d SD . .
N1 N -0.0601(9) 0.3101(9) 0.8101(9) 0.245(5) Uani 1 6 d SDU . .
C8 C -0.0687(9) 0.3187(9) 0.7668(6) 0.362(9) Uani 1 2 d SDU . .
H8A H -0.0951 0.3319 0.7644 0.735 Uiso 0.30 1 d PR . .
H8B H -0.0695 0.2942 0.7524 0.735 Uiso 0.30 1 d PR . .
C1 C 0.0577(3) 0.4133(8) 0.6923(3) 0.165(6) Uani 1 2 d SDU . .
C2 C 0.0251(8) 0.3897(7) 0.7125(11) 0.145(19) Uani 0.50 1 d PGDU . .
C3 C 0.0183(9) 0.3500(6) 0.6996(10) 0.21(3) Uani 0.50 1 d PGDU . .
H3A H 0.0357 0.3379 0.6795 0.255 Uiso 0.50 1 d PR . .
C4 C -0.0138(10) 0.3277(6) 0.7159(9) 0.43(8) Uani 0.50 1 d PGDU . .
H4A H -0.0185 0.3003 0.7071 0.520 Uiso 0.50 1 d PR . .
C5 C -0.0390(9) 0.3452(7) 0.7450(8) 0.53(9) Uani 0.50 1 d PGDU . .
C6 C -0.0321(8) 0.3849(7) 0.7579(8) 0.14(2) Uani 0.50 1 d PGDU . .
H6A H -0.0495 0.3969 0.7780 0.171 Uiso 0.50 1 d PR . .
C7 C -0.0001(9) 0.4071(6) 0.7416(11) 0.18(2) Uani 0.50 1 d PGDU . .
H7A H 0.0052 0.4337 0.7448 0.215 Uiso 1 2 d SR . .
N4 N 0.1250 0.3439(4) 0.6250 0.289(4) Uani 1 4 d SDU . .
H4B H 0.1444 0.3439 0.6056 0.347 Uiso 0.50 2 d SPR . .
N5 N 0.08147(16) 0.4002(5) 0.58147(16) 0.289(4) Uani 0.50 2 d SPDU . .
H5A H 0.0899 0.4126 0.5585 0.347 Uiso 0.25 1 d PR . .
H5B H 0.0585 0.4126 0.5899 0.347 Uiso 0.25 1 d PR . .
N2 N 0.1194(5) 0.4675(4) 0.6306(5) 0.289(5) Uani 0.50 2 d SPDU . .
H2A H 0.0928 0.4738 0.6318 0.347 Uiso 0.25 1 d PR . .
H2B H 0.1319 0.4810 0.6121 0.347 Uiso 0.25 1 d PR . .
N3 N 0.1630(5) 0.4111(5) 0.6741(5) 0.289(4) Uani 0.25 1 d PDU . .
H3B H 0.1439 0.4092 0.6937 0.347 Uiso 0.25 1 d PR . .
C9 C 0.1398(8) 0.4808(6) 0.6687(7) 0.289(4) Uani 0.25 1 d PDU . .
H9A H 0.1203 0.4769 0.6900 0.347 Uiso 0.25 1 d PR . .
H9B H 0.1470 0.5091 0.6680 0.347 Uiso 0.25 1 d PR . .
C10 C 0.1762(2) 0.4546(5) 0.6762(2) 0.289(4) Uani 0.50 2 d SPDU . .
H10A H 0.1973 0.4614 0.6573 0.347 Uiso 0.25 1 d PR . .
H10B H 0.1860 0.4597 0.7033 0.347 Uiso 0.25 1 d PR . .
C11 C 0.1895(9) 0.3780(12) 0.6895(9) 0.289(4) Uani 0.50 2 d SPDU . .
H11A H 0.1932 0.3816 0.7175 0.347 Uiso 0.25 1 d PR . .
H11B H 0.2153 0.3841 0.6765 0.347 Uiso 0.25 1 d PR . .
C12 C 0.1830(7) 0.3334(12) 0.6830(7) 0.289(4) Uani 0.50 2 d SPDU . .
H12A H 0.1755 0.3218 0.7083 0.347 Uiso 0.25 1 d PR . .
H12B H 0.2087 0.3218 0.6751 0.347 Uiso 0.25 1 d PR . .
C13 C 0.1521(6) 0.3204(15) 0.6521(6) 0.289(4) Uani 0.50 2 d SPDU . .
H13A H 0.1668 0.3029 0.6335 0.347 Uiso 0.25 1 d PR . .
H13B H 0.1339 0.3029 0.6665 0.347 Uiso 0.25 1 d PR . .
C15 C 0.07282(18) 0.3576(5) 0.57282(18) 0.289(4) Uani 0.50 2 d SPDU . .
H15A H 0.0777 0.3529 0.5444 0.347 Uiso 0.25 1 d PR . .
H15B H 0.0444 0.3529 0.5776 0.347 Uiso 0.25 1 d PR . .
C14 C 0.0959(2) 0.3279(5) 0.5959(2) 0.289(4) Uani 0.50 2 d SPDU . .
H14A H 0.0770 0.3109 0.6102 0.347 Uiso 0.25 1 d PR . .
H14B H 0.1103 0.3109 0.5770 0.347 Uiso 0.25 1 d PR . .
O1W O 0.102(2) 0.5113(15) 0.7387(15) 0.208(9) Uani 0.50 2 d SPU . .
O2W O 0.2500 0.5000 0.7500 0.845(5) Uani 0.25 12 d SPU . .
O3W O 0.1250 0.6250 0.6250 0.326(5) Uani 0.50 24 d SPU . .

loop_
_atom_site_aniso_label
_atom_site_aniso_U_11
_atom_site_aniso_U_22
_atom_site_aniso_U_33
_atom_site_aniso_U_23
_atom_site_aniso_U_13
_atom_site_aniso_U_12
Cl1 0.20(2) 0.20(2) 0.20(2) 0.000 0.000 0.000
Ni1 0.229(9) 0.128(10) 0.229(9) 0.000 0.058(11) 0.000
O1 0.067(6) 0.067(7) 0.067(6) 0.000(3) 0.001(4) 0.000(3)
O2 0.215(6) 0.215(7) 0.215(6) 0.001(3) 0.001(4) -0.001(3)
O3 0.24(3) 0.24(3) 0.24(3) 0.07(2) 0.07(2) -0.07(2)
N1 0.245(5) 0.245(5) 0.245(5) -0.001(3) 0.001(3) 0.001(3)
C8 0.362(9) 0.362(9) 0.362(11) 0.000(4) 0.000(4) 0.001(5)
C1 0.165(6) 0.164(7) 0.165(6) 0.000(3) -0.001(4) 0.000(3)
C2 0.14(2) 0.15(2) 0.14(2) 0.000(4) 0.000(4) 0.000(4)
C3 0.21(3) 0.21(3) 0.21(3) 0.000(5) -0.001(5) 0.001(5)
C4 0.43(8) 0.43(8) 0.43(8) 0.001(5) 0.001(5) 0.000(5)
C5 0.53(9) 0.53(9) 0.53(9) 0.000(5) 0.000(5) 0.000(5)
C6 0.14(2) 0.14(2) 0.14(2) -0.001(5) 0.001(5) 0.001(5)
C7 0.18(2) 0.18(2) 0.18(2) -0.001(5) -0.001(5) 0.001(5)
N4 0.289(4) 0.289(5) 0.289(4) 0.000 0.001(3) 0.000
N5 0.289(4) 0.289(5) 0.289(4) 0.000(3) 0.000(4) 0.000(3)
N2 0.289(5) 0.289(6) 0.289(5) 0.000(3) 0.000(4) 0.000(3)
N3 0.289(5) 0.289(5) 0.289(5) 0.000(3) 0.000(3) 0.000(3)
C9 0.289(5) 0.289(5) 0.289(5) 0.000(3) 0.000(3) 0.000(3)
C10 0.289(4) 0.289(5) 0.289(4) 0.000(2) 0.000(3) 0.000(2)
C11 0.289(4) 0.289(5) 0.289(4) 0.000(2) 0.000(3) 0.000(2)
C12 0.289(4) 0.289(4) 0.289(4) 0.000(2) 0.001(3) 0.000(2)
C13 0.289(4) 0.289(5) 0.289(4) 0.0001(19) 0.001(3) 0.0001(19)
C15 0.289(4) 0.289(5) 0.289(4) 0.000(2) 0.000(3) 0.000(2)
C14 0.289(4) 0.289(5) 0.289(4) 0.000(2) 0.001(3) 0.000(2)
O1W 0.208(10) 0.208(8) 0.208(8) -0.001(5) 0.000(4) 0.000(4)
O2W 0.845(5) 0.845(5) 0.845(5) 0.000(3) 0.000(3) 0.000(3)
O3W 0.326(5) 0.326(5) 0.326(5) 0.000 0.000 0.000

loop_
_atom_type_symbol
_atom_type_description
_atom_type_scat_dispersion_real
_atom_type_scat_dispersion_imag
_atom_type_scat_source
C C 0.0181 0.0091 'International Tables Vol C Tables 4.2.6.8 and 6.1.1.4'
H H 0.0000 0.0000 'International Tables Vol C Tables 4.2.6.8 and 6.1.1.4'
N N 0.0311 0.0180 'International Tables Vol C Tables 4.2.6.8 and 6.1.1.4'
O O 0.0492 0.0322 'International Tables Vol C Tables 4.2.6.8 and 6.1.1.4'
Cl Cl 0.3639 0.7018 'International Tables Vol C Tables 4.2.6.8 and 6.1.1.4'
Ni Ni -3.0029 0.5091 'International Tables Vol C Tables 4.2.6.8 and 6.1.1.4'

loop_
_geom_angle_atom_site_label_1
_geom_angle_atom_site_label_2
_geom_angle_atom_site_label_3
_geom_angle
_geom_angle_site_symmetry_1
_geom_angle_site_symmetry_3
O3 Cl1 O3 109.471(4) 50_454 27_545
O3 Cl1 O3 109.471(3) 50_454 76_446
O3 Cl1 O3 109.471(2) 27_545 76_446
O3 Cl1 O3 109.471(2) 50_454 .
O3 Cl1 O3 109.471(1) 27_545 .
O3 Cl1 O3 109.471(1) 76_446 .
N5 Ni1 N5 169.7(6) . 27_545
N5 Ni1 N4 84.8(3) . .
N5 Ni1 N4 84.8(3) 27_545 .
N5 Ni1 N2 95.1(3) . 27_545
N5 Ni1 N2 95.1(3) 27_545 27_545
N4 Ni1 N2 172.7(7) . 27_545
N5 Ni1 N2 95.1(3) . .
N5 Ni1 N2 95.1(3) 27_545 .
N4 Ni1 N2 172.7(6) . .
N2 Ni1 N2 14.5(13) 27_545 .
N5 Ni1 N3 172.7(6) . 168_455
N5 Ni1 N3 12.5(4) 27_545 168_455
N4 Ni1 N3 95.0(3) . 168_455
N2 Ni1 N3 84.1(3) 27_545 168_455
N2 Ni1 N3 86.0(4) . 168_455
N5 Ni1 N3 172.7(6) . .
N5 Ni1 N3 12.5(4) 27_545 .
N4 Ni1 N3 95.0(3) . .
N2 Ni1 N3 86.0(4) 27_545 .
N2 Ni1 N3 84.1(3) . .
N3 Ni1 N3 14.5(13) 168_455 .
N5 Ni1 N3 12.5(5) . 142_656
N5 Ni1 N3 172.7(6) 27_545 142_656
N4 Ni1 N3 95.0(3) . 142_656
N2 Ni1 N3 86.0(4) 27_545 142_656
N2 Ni1 N3 84.1(3) . 142_656
N3 Ni1 N3 170.1(6) 168_455 142_656
N3 Ni1 N3 162.4(10) . 142_656
N5 Ni1 N3 12.5(5) . 27_545
N5 Ni1 N3 172.7(6) 27_545 27_545
N4 Ni1 N3 95.0(3) . 27_545
N2 Ni1 N3 84.1(3) 27_545 27_545
N2 Ni1 N3 86.0(4) . 27_545
N3 Ni1 N3 162.4(10) 168_455 27_545
N3 Ni1 N3 170.1(6) . 27_545
N3 Ni1 N3 14.5(13) 142_656 27_545
N5 Ni1 O1 88.77(10) . 27_545
N5 Ni1 O1 88.77(10) 27_545 27_545
N4 Ni1 O1 76.2(8) . 27_545
N2 Ni1 O1 96.6(9) 27_545 27_545
N2 Ni1 O1 111.1(11) . 27_545
N3 Ni1 O1 84.2(6) 168_455 27_545
N3 Ni1 O1 98.2(6) . 27_545
N3 Ni1 O1 98.2(6) 142_656 27_545
N3 Ni1 O1 84.2(6) 27_545 27_545
N5 Ni1 O1 88.77(10) . .
N5 Ni1 O1 88.77(10) 27_545 .
N4 Ni1 O1 76.2(8) . .
N2 Ni1 O1 111.1(11) 27_545 .
N2 Ni1 O1 96.6(9) . .
N3 Ni1 O1 98.2(6) 168_455 .
N3 Ni1 O1 84.2(6) . .
N3 Ni1 O1 84.2(6) 142_656 .
N3 Ni1 O1 98.2(6) 27_545 .
O1 Ni1 O1 152.4(15) 27_545 .
C1 O1 Ni1 131.1(16) . .
C8 N1 C8 109(3) 7 .
C8 N1 C8 109(3) 7 10_545
C8 N1 C8 109(3) . 10_545
N1 C8 C5 116.6(7) . .
N1 C8 C5 117(2) . 133_655
C5 C8 C5 122(2) . 133_655
O2 C1 O1 122.2(13) . .
O2 C1 C2 124.5(18) . .
O1 C1 C2 112.1(16) . .
O2 C1 C2 124.5(18) . 142_656
O1 C1 C2 112.1(16) . 142_656
C2 C1 C2 23(3) . 142_656
C2 C2 C3 109.2(15) 142_656 .
C2 C2 C7 86.3(12) 142_656 .
C3 C2 C7 120.0 . .
C2 C2 C7 71(3) 142_656 142_656
C3 C2 C7 124.2(6) . 142_656
C7 C2 C7 16(3) . 142_656
C2 C2 C1 78.7(16) 142_656 .
C3 C2 C1 118.3(8) . .
C7 C2 C1 121.5(8) . .
C7 C2 C1 116(2) 142_656 .
C2 C2 C3 52(2) 142_656 142_656
C3 C2 C3 57(2) . 142_656
C7 C2 C3 110.9(8) . 142_656
C7 C2 C3 100(3) 142_656 142_656
C1 C2 C3 103(3) . 142_656
C2 C3 C4 120.0 . .
C2 C3 C3 70.8 . 142_656
C4 C3 C3 105.3 . 142_656
C2 C3 C2 19(2) . 142_656
C4 C3 C2 120.5(6) . 142_656
C3 C3 C2 52(2) 142_656 142_656
C5 C4 C3 120.0 . .
C4 C5 C6 120.0 . .
C4 C5 C8 118.7(8) . .
C6 C5 C8 120.6(8) . .
C6 C6 C7 74.7 142_656 .
C6 C6 C5 109.2 142_656 .
C7 C6 C5 120.0 . .
C6 C6 C7 60(3) 142_656 142_656
C7 C6 C7 14(3) . 142_656
C5 C6 C7 122.3(3) . 142_656
C7 C7 C6 105.3 142_656 .
C7 C7 C2 93.7 142_656 .
C6 C7 C2 120.0 . .
C7 C7 C2 71(3) 142_656 142_656
C6 C7 C2 125.2(4) . 142_656
C2 C7 C2 23(3) . 142_656
C7 C7 C6 60(2) 142_656 142_656
C6 C7 C6 45(2) . 142_656
C2 C7 C6 119.9(5) . 142_656
C2 C7 C6 106(3) 142_656 142_656
C14 N4 C14 137.4(10) . 27_545
C14 N4 C13 127(2) . .
C14 N4 C13 10(2) 27_545 .
C14 N4 C13 10(2) . 27_545
C14 N4 C13 127(2) 27_545 27_545
C13 N4 C13 117(4) . 27_545
C14 N4 Ni1 111.3(5) . .
C14 N4 Ni1 111.3(5) 27_545 .
C13 N4 Ni1 122(2) . .
C13 N4 Ni1 122(2) 27_545 .
N3 N5 N3 71(6) 27_545 142_656
N3 N5 C11 119(3) 27_545 27_545
N3 N5 C11 119(3) 142_656 27_545
N3 N5 C15 141(3) 27_545 .
N3 N5 C15 141(3) 142_656 .
C11 N5 C15 37(3) 27_545 .
N3 N5 C10 37(3) 27_545 27_545
N3 N5 C10 37(3) 142_656 27_545
C11 N5 C10 116(3) 27_545 27_545
C15 N5 C10 152.8(7) . 27_545
N3 N5 Ni1 86.1(13) 27_545 .
N3 N5 Ni1 86.1(13) 142_656 .
C11 N5 Ni1 148(3) 27_545 .
C15 N5 Ni1 111.2(5) . .
C10 N5 Ni1 96.1(5) 27_545 .
N2 N2 C9 106.1(16) 27_545 .
N2 N2 C9 106.1(16) 27_545 142_656
C9 N2 C9 132.3(17) . 142_656
N2 N2 C9 56.9(13) 27_545 168_455
C9 N2 C9 49(3) . 168_455
C9 N2 C9 143.7(17) 142_656 168_455
N2 N2 C9 56.9(13) 27_545 27_545
C9 N2 C9 143.7(17) . 27_545
C9 N2 C9 49(3) 142_656 27_545
C9 N2 C9 105.9(19) 168_455 27_545
N2 N2 Ni1 82.7(7) 27_545 .
C9 N2 Ni1 109.0(7) . .
C9 N2 Ni1 109.0(7) 142_656 .
C9 N2 Ni1 100.7(9) 168_455 .
C9 N2 Ni1 100.7(9) 27_545 .
N5 N3 N3 54(3) 27_545 168_455
N5 N3 C11 46(2) 27_545 .
N3 N3 C11 79.9(9) 168_455 .
N5 N3 C10 133(3) 27_545 .
N3 N3 C10 80.0(9) 168_455 .
C11 N3 C10 121(2) . .
N5 N3 C15 30(2) 27_545 27_545
N3 N3 C15 81.8(7) 168_455 27_545
C11 N3 C15 29(2) . 27_545
C10 N3 C15 147.9(10) . 27_545
N5 N3 Ni1 81.4(14) 27_545 .
N3 N3 Ni1 82.7(6) 168_455 .
C11 N3 Ni1 124(2) . .
C10 N3 Ni1 107.1(7) . .
C15 N3 Ni1 96.6(5) 27_545 .
C9 C9 N2 73.9(16) 168_455 .
C9 C9 C10 63.3(14) 168_455 .
N2 C9 C10 109.2(10) . .
C9 C9 N2 56.9(13) 168_455 27_545
N2 C9 N2 17.0(15) . 27_545
C10 C9 N2 98.7(14) . 27_545
C9 C10 C9 53(3) 168_455 .
C9 C10 N3 118.0(10) 168_455 .
C9 C10 N3 108.3(9) . .
C9 C10 N3 108.3(9) 168_455 168_455
C9 C10 N3 118.0(10) . 168_455
N3 C10 N3 20.0(18) . 168_455
C9 C10 N5 115.7(9) 168_455 27_545
C9 C10 N5 115.7(9) . 27_545
N3 C10 N5 10.3(9) . 27_545
N3 C10 N5 10.3(9) 168_455 27_545
C15 C11 N5 86(3) 27_545 27_545
C15 C11 N3 98(3) 27_545 168_455
N5 C11 N3 15.2(8) 27_545 168_455
C15 C11 N3 98(3) 27_545 .
N5 C11 N3 15.2(8) 27_545 .
N3 C11 N3 20.1(18) 168_455 .
C15 C11 C12 28.8(11) 27_545 .
N5 C11 C12 115(3) 27_545 .
N3 C11 C12 126(3) 168_455 .
N3 C11 C12 126(3) . .
C15 C12 C14 79.0(18) 27_545 27_545
C15 C12 C13 88(3) 27_545 .
C14 C12 C13 8.9(19) 27_545 .
C15 C12 C11 30(3) 27_545 .
C14 C12 C11 109(2) 27_545 .
C13 C12 C11 118.2(10) . .
C14 C13 N4 79(3) 27_545 .
C14 C13 C12 52(4) 27_545 .
N4 C13 C12 132(3) . .
C14 C13 C15 23(4) 27_545 27_545
N4 C13 C15 102(3) . 27_545
C12 C13 C15 29.8(7) . 27_545
C12 C15 C11 121(4) 27_545 27_545
C12 C15 C14 66(3) 27_545 .
C11 C15 C14 172.9(16) 27_545 .
C12 C15 N5 177(3) 27_545 .
C11 C15 N5 56.6(13) 27_545 .
C14 C15 N5 116.4(7) . .
C12 C15 C13 62(3) 27_545 27_545
C11 C15 C13 176.9(16) 27_545 27_545
C14 C15 C13 4.0(6) . 27_545
N5 C15 C13 120.4(8) . 27_545
C12 C15 N3 170.0(18) 27_545 27_545
C11 C15 N3 53.8(12) 27_545 27_545
C14 C15 N3 119.3(6) . 27_545
N5 C15 N3 8.8(7) . 27_545
C13 C15 N3 123.2(8) 27_545 27_545
C12 C15 N3 170.0(18) 27_545 142_656
C11 C15 N3 53.8(12) 27_545 142_656
C14 C15 N3 119.3(6) . 142_656
N5 C15 N3 8.8(7) . 142_656
C13 C15 N3 123.2(8) 27_545 142_656
N3 C15 N3 16.3(14) 27_545 142_656
C13 C14 C12 119(3) 27_545 27_545
C13 C14 C15 153(4) 27_545 .
C12 C14 C15 34.7(17) 27_545 .
C13 C14 N4 90(4) 27_545 .
C12 C14 N4 151.0(18) 27_545 .
C15 C14 N4 116.3(7) . .

loop_
_geom_bond_atom_site_label_1
_geom_bond_atom_site_label_2
_geom_bond_distance
_geom_bond_site_symmetry_2
Cl1 O3 1.420(10) 50_454
Cl1 O3 1.420(10) 27_545
Cl1 O3 1.420(10) 76_446
Cl1 O3 1.420(10) .
Ni1 N5 2.032(8) .
Ni1 N5 2.032(8) 27_545
Ni1 N4 2.033(8) .
Ni1 N2 2.049(9) 27_545
Ni1 N2 2.049(9) .
Ni1 N3 2.051(8) 168_455
Ni1 N3 2.051(8) .
Ni1 N3 2.051(8) 142_656
Ni1 N3 2.051(8) 27_545
Ni1 O1 2.12(2) 27_545
Ni1 O1 2.12(2) .
O1 C1 1.31(9) .
O2 C1 1.23(4) .
N1 C8 1.48(8) 7
N1 C8 1.48(8) .
N1 C8 1.48(10) 10_545
C8 C5 1.4906(10) .
C8 C5 1.49(2) 133_655
C1 C2 1.4803(10) .
C1 C2 1.4803(10) 142_656
C2 C2 0.58(9) 142_656
C2 C3 1.3900 .
C2 C7 1.3900 .
C2 C7 1.47(3) 142_656
C2 C3 1.67(5) 142_656
C3 C4 1.3900 .
C3 C3 1.49(7) 142_656
C3 C2 1.67(5) 142_656
C4 C5 1.3900 .
C5 C6 1.3900 .
C6 C6 1.13(7) 142_656
C6 C7 1.3900 .
C6 C7 1.54(4) 142_656
C7 C7 0.40(9) 142_656
C7 C2 1.47(3) 142_656
C7 C6 1.54(3) 142_656
N4 C14 1.453(9) .
N4 C14 1.453(9) 27_545
N4 C13 1.479(10) .
N4 C13 1.479(10) 27_545
N5 N3 0.444(16) 27_545
N5 N3 0.444(16) 142_656
N5 C11 1.217(19) 27_545
N5 C15 1.455(9) .
N5 C10 1.824(18) 27_545
N2 N2 0.52(5) 27_545
N2 C9 1.488(10) .
N2 C9 1.488(10) 142_656
N2 C9 1.71(2) 168_455
N2 C9 1.71(2) 27_545
N3 N5 0.444(16) 27_545
N3 N3 0.52(5) 168_455
N3 C11 1.483(10) .
N3 C10 1.494(10) .
N3 C15 1.823(17) 27_545
C9 C9 1.34(7) 168_455
C9 C10 1.494(10) .
C9 N2 1.71(2) 27_545
C10 C9 1.494(10) 168_455
C10 N3 1.494(10) 168_455
C10 N5 1.824(18) 27_545
C11 C15 0.88(6) 27_545
C11 N5 1.217(19) 27_545
C11 N3 1.483(10) 168_455
C11 C12 1.499(7) .
C12 C15 0.84(3) 27_545
C12 C14 1.35(4) 27_545
C12 C13 1.498(7) .
C13 C14 0.26(6) 27_545
C13 C15 1.69(6) 27_545
C15 C12 0.84(3) 27_545
C15 C11 0.88(6) 27_545
C15 C14 1.452(9) .
C15 C13 1.69(6) 27_545
C15 N3 1.823(17) 27_545
C15 N3 1.823(17) 142_656
C14 C13 0.26(6) 27_545
C14 C12 1.35(4) 27_545
